data_7231448
loop_
_publ_author_name
'Eusterwiemann, Steffen'
'Doerenkamp, Carsten'
'Dresselhaus, Thomas'
'Janka, Oliver'
'Daniliuc, Constantin G.'
'P\"ottgen, Rainer'
'Studer, Armido'
'Eckert, Hellmut'
'Neugebauer, Johannes'

_publ_section_title
;
 Ferro- or antiferromagnetism? Heisenberg chains in the crystal structures
 of verdazyl radicals.
;
_journal_issue 35
_journal_name_full 'Physical chemistry chemical physics : PCCP'
_journal_page_first 22902
_journal_page_last 22908
_journal_paper_doi 10.1039/c8cp03332c
_journal_volume 20
_journal_year 2018
_chemical_formula_sum 'C16 H11 N4 O'
_chemical_formula_weight 275.29
_space_group_crystal_system orthorhombic
_space_group_IT_number 33
_space_group_name_Hall 'P 2c -2n'
_space_group_name_H-M_alt 'P n a 21'
_symmetry_space_group_name_Hall 'P 2c -2n'
_symmetry_space_group_name_H-M 'P n a 21'
_atom_sites_solution_hydrogens geom
_audit_creation_method 'APEX3 v2016.1-0'
_audit_update_record
;
2018-08-14 deposited with the CCDC.
2018-08-17 downloaded from the CCDC.
;
_cell_angle_alpha 90
_cell_angle_beta 90
_cell_angle_gamma 90
_cell_formula_units_Z 4
_cell_length_a 17.0182(6)
_cell_length_b 20.5047(7)
_cell_length_c 3.86780(10)
_cell_measurement_reflns_used 1827
_cell_measurement_temperature 223.(2)
_cell_measurement_theta_max 68.25
_cell_measurement_theta_min 0.88
_cell_volume 1349.68(7)
_computing_cell_refinement 'Collect (Nonius B.V., 1998)'
_computing_data_collection
;
Collect (Nonius B.V., 1998)
;
_computing_data_reduction 'Denzo-SMN (Otwinowski & Minor, 1997)'
_computing_molecular_graphics 'XP (Sheldrick, 2014)'
_computing_publication_material 'SHELXL-2014/7 (Sheldrick, 2014)'
_computing_structure_refinement 'SHELXS-97 (Sheldrick, 1990)'
_computing_structure_solution 'SHELXS-97 (Sheldrick, 1990)'
_diffrn_ambient_temperature 223.(2)
_diffrn_measured_fraction_theta_full 0.975
_diffrn_measured_fraction_theta_max 0.975
_diffrn_measurement_device_type 'Nonius KappaCCD APEXII'
_diffrn_measurement_method 'omega and phi scans'
_diffrn_radiation_monochromator graphite
_diffrn_radiation_type CuK\a
_diffrn_radiation_wavelength 1.54178
_diffrn_reflns_av_R_equivalents 0.0450
_diffrn_reflns_av_unetI/netI 0.0372
_diffrn_reflns_limit_h_max 20
_diffrn_reflns_limit_h_min -19
_diffrn_reflns_limit_k_max 24
_diffrn_reflns_limit_k_min -23
_diffrn_reflns_limit_l_max 4
_diffrn_reflns_limit_l_min -4
_diffrn_reflns_number 6206
_diffrn_reflns_theta_full 67.19
_diffrn_reflns_theta_max 67.19
_diffrn_reflns_theta_min 3.38
_diffrn_source CuK\a
_diffrn_source_type 'fine-focus sealed tube'
_exptl_absorpt_coefficient_mu 0.724
_exptl_absorpt_correction_T_max 0.97
_exptl_absorpt_correction_T_min 0.85
_exptl_absorpt_correction_type multi-scan
_exptl_absorpt_process_details
;
Denzo (Otwinowski, Borek, Majewski & Minor, 2003)
;
_exptl_crystal_colour red
_exptl_crystal_density_diffrn 1.355
_exptl_crystal_density_method 'not measured'
_exptl_crystal_description needle
_exptl_crystal_F_000 572
_exptl_crystal_size_max 0.230
_exptl_crystal_size_mid 0.040
_exptl_crystal_size_min 0.040
_refine_diff_density_max 0.132
_refine_diff_density_min -0.173
_refine_ls_abs_structure_details
;
Flack x determined using 710 quotients [(I+)-(I-)]/[(I+)+(I-)]
(Parsons, Flack and Wagner, Acta Cryst. B69 (2013) 249-259).
;
_refine_ls_abs_structure_Flack 0.3(4)
_refine_ls_extinction_method none
_refine_ls_goodness_of_fit_ref 1.050
_refine_ls_hydrogen_treatment constr
_refine_ls_matrix_type full
_refine_ls_number_parameters 190
_refine_ls_number_reflns 2243
_refine_ls_number_restraints 1
_refine_ls_restrained_S_all 1.050
_refine_ls_R_factor_all 0.0472
_refine_ls_R_factor_gt 0.0401
_refine_ls_shift/su_max 0.000
_refine_ls_shift/su_mean 0.000
_refine_ls_structure_factor_coef Fsqd
_refine_ls_weighting_details 'w=1/[\s^2^(Fo^2^)+(0.0434P)^2^+0.3597P] where P=(Fo^2^+2Fc^2^)/3'
_refine_ls_weighting_scheme calc
_refine_ls_wR_factor_gt 0.0925
_refine_ls_wR_factor_ref 0.0974
_reflns_number_gt 1979
_reflns_number_total 2243
_reflns_threshold_expression 'I > 2\s(I)'
_cod_data_source_file c8cp03332c2.cif
_cod_data_source_block stu7135
_cod_depositor_comments 'Adding full bibliography for 7231447--7231450.cif.'
_cod_database_code 7231448

loop_
_space_group_symop_operation_xyz
'x, y, z'
'-x, -y, z+1/2'
'x+1/2, -y+1/2, z'
'-x+1/2, y+1/2, z+1/2'

loop_
_atom_site_type_symbol
_atom_site_label
_atom_site_fract_x
_atom_site_fract_y
_atom_site_fract_z
_atom_site_U_iso_or_equiv
_atom_site_adp_type
_atom_site_calc_flag
_atom_site_refinement_flags_adp
_atom_site_refinement_flags_posn
_atom_site_occupancy
O O1 0.91980(12) 0.69042(9) 0.8797(7) 0.0458(6) Uani d . . 1
N N1 0.80708(13) 0.66333(11) 0.5912(7) 0.0349(6) Uani d . . 1
N N2 0.73783(13) 0.68068(11) 0.4356(8) 0.0372(6) Uani d . . 1
C C2 0.72888(16) 0.74489(13) 0.3933(9) 0.0332(7) Uani d . . 1
N N3 0.77928(13) 0.79222(11) 0.4721(7) 0.0355(6) Uani d . . 1
N N4 0.84734(13) 0.77127(11) 0.6238(7) 0.0330(6) Uani d . . 1
C C1 0.86295(17) 0.70702(13) 0.7116(8) 0.0335(7) Uani d . . 1
C C3 0.65706(17) 0.76641(14) 0.2340(9) 0.0368(7) Uani d . . 1
C C4 0.59912(18) 0.78602(15) 0.1044(10) 0.0458(8) Uani d . . 1
H H4 0.5528 0.8017 0.0008 0.055 Uiso calc U R 1
C C11 0.81685(17) 0.59425(13) 0.6540(8) 0.0361(7) Uani d . . 1
C C12 0.8851(2) 0.56345(14) 0.5529(10) 0.0452(8) Uani d . . 1
H H12 0.9261 0.5871 0.4488 0.054 Uiso calc U R 1
C C13 0.8921(2) 0.49686(16) 0.6077(11) 0.0555(10) Uani d . . 1
H H13 0.9382 0.475 0.5404 0.067 Uiso calc U R 1
C C14 0.8316(2) 0.46248(16) 0.7609(11) 0.0588(11) Uani d . . 1
H H14 0.8368 0.4174 0.7985 0.071 Uiso calc U R 1
C C15 0.7640(2) 0.49378(15) 0.8584(12) 0.0522(9) Uani d . . 1
H H15 0.7229 0.4701 0.961 0.063 Uiso calc U R 1
C C16 0.75611(19) 0.56023(15) 0.8061(9) 0.0432(8) Uani d . . 1
H H16 0.7099 0.5819 0.8734 0.052 Uiso calc U R 1
C C21 0.90095(17) 0.82270(13) 0.7186(8) 0.0325(7) Uani d . . 1
C C22 0.97970(17) 0.81654(14) 0.6417(10) 0.0383(7) Uani d . . 1
H H22 0.9987 0.7788 0.5323 0.046 Uiso calc U R 1
C C23 1.03038(19) 0.86683(14) 0.7279(10) 0.0445(8) Uani d . . 1
H H23 1.0843 0.8632 0.6776 0.053 Uiso calc U R 1
C C24 1.00203(19) 0.92205(14) 0.8870(10) 0.0445(8) Uani d . . 1
H H24 1.0368 0.9556 0.9509 0.053 Uiso calc U R 1
C C25 0.92278(19) 0.92838(14) 0.9529(9) 0.0427(8) Uani d . . 1
H H25 0.9036 0.967 1.0531 0.051 Uiso calc U R 1
C C26 0.87133(18) 0.87850(13) 0.8729(9) 0.0371(7) Uani d . . 1
H H26 0.8174 0.8823 0.9221 0.044 Uiso calc U R 1

loop_
_atom_site_aniso_label
_atom_site_aniso_U_11
_atom_site_aniso_U_22
_atom_site_aniso_U_33
_atom_site_aniso_U_12
_atom_site_aniso_U_13
_atom_site_aniso_U_23
O1 0.0388(12) 0.0367(10) 0.0620(15) -0.0041(9) -0.0207(13) 0.0080(12)
N1 0.0295(12) 0.0316(12) 0.0435(15) -0.0023(9) -0.0058(12) 0.0002(12)
N2 0.0296(13) 0.0385(13) 0.0435(16) -0.0020(10) -0.0070(13) -0.0010(13)
C2 0.0286(15) 0.0373(15) 0.0335(17) -0.0027(11) -0.0005(15) 0.0017(14)
N3 0.0276(12) 0.0361(12) 0.0427(16) -0.0016(10) -0.0040(12) 0.0049(12)
N4 0.0273(12) 0.0317(12) 0.0400(15) -0.0012(9) -0.0046(12) 0.0036(12)
C1 0.0317(15) 0.0333(14) 0.0355(16) -0.0037(12) -0.0036(14) 0.0000(14)
C3 0.0319(15) 0.0371(15) 0.0414(18) -0.0040(12) -0.0043(15) -0.0006(14)
C4 0.0357(17) 0.0505(17) 0.051(2) 0.0004(14) -0.0079(18) 0.0039(17)
C11 0.0400(16) 0.0302(14) 0.0380(18) -0.0038(12) -0.0079(15) 0.0009(14)
C12 0.0444(18) 0.0387(16) 0.053(2) 0.0000(14) -0.0025(17) -0.0029(16)
C13 0.060(2) 0.0436(17) 0.063(3) 0.0101(17) -0.007(2) -0.0064(19)
C14 0.084(3) 0.0314(16) 0.061(3) -0.0017(18) -0.019(2) 0.0022(18)
C15 0.061(2) 0.0413(17) 0.055(2) -0.0165(16) -0.013(2) 0.0104(18)
C16 0.0416(18) 0.0416(16) 0.046(2) -0.0084(14) -0.0051(16) 0.0025(15)
C21 0.0309(14) 0.0318(14) 0.0348(17) -0.0057(11) -0.0052(13) 0.0027(13)
C22 0.0339(15) 0.0353(14) 0.0457(19) -0.0013(12) -0.0004(16) 0.0009(15)
C23 0.0324(16) 0.0470(18) 0.054(2) -0.0080(13) -0.0032(16) 0.0067(18)
C24 0.0496(18) 0.0370(15) 0.0469(19) -0.0154(14) -0.0095(19) 0.0038(16)
C25 0.0538(19) 0.0324(15) 0.042(2) -0.0049(13) -0.0021(17) 0.0002(15)
C26 0.0369(15) 0.0350(15) 0.0393(17) 0.0000(12) 0.0001(16) 0.0021(15)

loop_
_atom_type_symbol
_atom_type_description
_atom_type_scat_dispersion_real
_atom_type_scat_dispersion_imag
_atom_type_scat_source
C C 0.0181 0.0091 'International Tables Vol C Tables 4.2.6.8 and 6.1.1.4'
H H 0.0000 0.0000 'International Tables Vol C Tables 4.2.6.8 and 6.1.1.4'
N N 0.0311 0.0180 'International Tables Vol C Tables 4.2.6.8 and 6.1.1.4'
O O 0.0492 0.0322 'International Tables Vol C Tables 4.2.6.8 and 6.1.1.4'

loop_
_geom_angle_atom_site_label_1
_geom_angle_atom_site_label_2
_geom_angle_atom_site_label_3
_geom_angle
N2 N1 C1 124.7(2)
N2 N1 C11 115.3(2)
C1 N1 C11 119.8(2)
C2 N2 N1 114.1(2)
N3 C2 N2 128.1(3)
N3 C2 C3 115.0(2)
N2 C2 C3 116.9(2)
C2 N3 N4 114.5(2)
N3 N4 C1 124.5(2)
N3 N4 C21 114.5(2)
C1 N4 C21 120.8(2)
O1 C1 N4 123.4(3)
O1 C1 N1 123.0(3)
N4 C1 N1 113.6(2)
C4 C3 C2 177.9(3)
C3 C4 H4 180.0
C12 C11 C16 121.4(3)
C12 C11 N1 119.8(3)
C16 C11 N1 118.7(3)
C11 C12 C13 118.7(3)
C11 C12 H12 120.7
C13 C12 H12 120.7
C14 C13 C12 120.3(4)
C14 C13 H13 119.9
C12 C13 H13 119.9
C15 C14 C13 120.3(3)
C15 C14 H14 119.9
C13 C14 H14 119.9
C14 C15 C16 120.2(3)
C14 C15 H15 119.9
C16 C15 H15 119.9
C11 C16 C15 119.2(3)
C11 C16 H16 120.4
C15 C16 H16 120.4
C22 C21 C26 121.5(3)
C22 C21 N4 119.5(3)
C26 C21 N4 118.9(3)
C21 C22 C23 119.0(3)
C21 C22 H22 120.5
C23 C22 H22 120.5
C24 C23 C22 120.1(3)
C24 C23 H23 119.9
C22 C23 H23 119.9
C23 C24 C25 120.2(3)
C23 C24 H24 119.9
C25 C24 H24 119.9
C24 C25 C26 120.6(3)
C24 C25 H25 119.7
C26 C25 H25 119.7
C25 C26 C21 118.5(3)
C25 C26 H26 120.7
C21 C26 H26 120.7

loop_
_geom_bond_atom_site_label_1
_geom_bond_atom_site_label_2
_geom_bond_distance
O1 C1 1.214(4)
N1 N2 1.370(3)
N1 C1 1.387(4)
N1 C11 1.447(4)
N2 C2 1.335(3)
C2 N3 1.330(3)
C2 C3 1.438(4)
N3 N4 1.368(3)
N4 C1 1.386(4)
N4 C21 1.442(3)
C3 C4 1.177(4)
C4 H4 0.94
C11 C12 1.379(4)
C11 C16 1.379(4)
C12 C13 1.387(4)
C12 H12 0.94
C13 C14 1.381(5)
C13 H13 0.94
C14 C15 1.370(5)
C14 H14 0.94
C15 C16 1.384(4)
C15 H15 0.94
C16 H16 0.94
C21 C22 1.379(4)
C21 C26 1.385(4)
C22 C23 1.385(4)
C22 H22 0.94
C23 C24 1.376(5)
C23 H23 0.94
C24 C25 1.379(4)
C24 H24 0.94
C25 C26 1.381(4)
C25 H25 0.94
C26 H26 0.94

loop_
_geom_torsion_atom_site_label_1
_geom_torsion_atom_site_label_2
_geom_torsion_atom_site_label_3
_geom_torsion_atom_site_label_4
_geom_torsion
C1 N1 N2 C2 2.7(4)
C11 N1 N2 C2 177.4(3)
N1 N2 C2 N3 2.5(5)
N1 N2 C2 C3 -179.5(3)
N2 C2 N3 N4 -2.0(5)
C3 C2 N3 N4 179.9(3)
C2 N3 N4 C1 -3.7(4)
C2 N3 N4 C21 -178.2(3)
N3 N4 C1 O1 -171.7(3)
C21 N4 C1 O1 2.5(5)
N3 N4 C1 N1 7.9(4)
C21 N4 C1 N1 -177.9(3)
N2 N1 C1 O1 172.2(3)
C11 N1 C1 O1 -2.3(5)
N2 N1 C1 N4 -7.4(4)
C11 N1 C1 N4 178.1(3)
N2 N1 C11 C12 130.2(3)
C1 N1 C11 C12 -54.8(4)
N2 N1 C11 C16 -47.9(4)
C1 N1 C11 C16 127.1(3)
C16 C11 C12 C13 -0.2(5)
N1 C11 C12 C13 -178.3(3)
C11 C12 C13 C14 0.0(6)
C12 C13 C14 C15 0.3(6)
C13 C14 C15 C16 -0.4(6)
C12 C11 C16 C15 0.1(5)
N1 C11 C16 C15 178.2(3)
C14 C15 C16 C11 0.2(6)
N3 N4 C21 C22 -134.5(3)
C1 N4 C21 C22 50.8(4)
N3 N4 C21 C26 42.9(4)
C1 N4 C21 C26 -131.8(3)
C26 C21 C22 C23 1.4(5)
N4 C21 C22 C23 178.7(3)
C21 C22 C23 C24 -0.2(5)
C22 C23 C24 C25 -1.8(5)
C23 C24 C25 C26 2.6(5)
C24 C25 C26 C21 -1.4(5)
C22 C21 C26 C25 -0.6(5)
N4 C21 C26 C25 -178.0(3)
